data_7154066
loop_
_publ_author_name
'Atzori, Matteo'
'Pop, Flavia'
'Cauchy, Thomas'
'Mercuri, Maria Laura'
'Avarvari, Narcis'

_publ_section_title
;
 Thiophene-benzoquinones: synthesis, crystal structures and preliminary
 coordination chemistry of derived anilate ligands.
;
_journal_issue 43
_journal_name_full 'Organic &amp; biomolecular chemistry'
_journal_page_first 8752
_journal_page_last 8763
_journal_paper_doi 10.1039/c4ob01582g
_journal_volume 12
_journal_year 2014
_chemical_formula_moiety 'C18 H16 O4 S2'
_chemical_formula_sum 'C18 H16 O4 S2'
_chemical_formula_weight 360.43
_chemical_name_systematic
;
 ?
;
_space_group_IT_number 2
_symmetry_cell_setting triclinic
_symmetry_space_group_name_Hall '-P 1'
_symmetry_space_group_name_H-M 'P -1'
_atom_sites_solution_hydrogens geom
_atom_sites_solution_primary direct
_atom_sites_solution_secondary difmap
_audit_creation_method SHELXL-97
_cell_angle_alpha 104.639(19)
_cell_angle_beta 101.792(2)
_cell_angle_gamma 100.598(2)
_cell_formula_units_Z 1
_cell_length_a 4.8906(9)
_cell_length_b 9.361(2)
_cell_length_c 9.693(4)
_cell_measurement_reflns_used 883
_cell_measurement_temperature 293(2)
_cell_measurement_theta_max 26.49
_cell_measurement_theta_min 4.38
_cell_volume 407.1(2)
_computing_cell_refinement 'Dirax/lsq (Duisenberg & Schreurs, 1989-2000)'
_computing_data_collection KappaCCD
_computing_data_reduction 'Denzo and Scalepak'
_computing_structure_refinement 'SHELXL-97 (Sheldrick, 1997)'
_computing_structure_solution 'SHELXS-97 (Sheldrick, 1997)'
_diffrn_ambient_temperature 293(2)
_diffrn_measured_fraction_theta_full 0.995
_diffrn_measured_fraction_theta_max 0.995
_diffrn_measurement_device_type 'Nonius Kappa CCD'
_diffrn_measurement_method 'phi and omega scans'
_diffrn_radiation_monochromator graphite
_diffrn_radiation_source 'fine-focus sealed tube'
_diffrn_radiation_type MoK\a
_diffrn_radiation_wavelength 0.71073
_diffrn_reflns_av_R_equivalents 0.1120
_diffrn_reflns_av_sigmaI/netI 0.1611
_diffrn_reflns_limit_h_max 5
_diffrn_reflns_limit_h_min -6
_diffrn_reflns_limit_k_max 11
_diffrn_reflns_limit_k_min -11
_diffrn_reflns_limit_l_max 12
_diffrn_reflns_limit_l_min -12
_diffrn_reflns_number 8196
_diffrn_reflns_theta_full 26.49
_diffrn_reflns_theta_max 26.49
_diffrn_reflns_theta_min 4.38
_exptl_absorpt_coefficient_mu 0.347
_exptl_absorpt_correction_T_max 0.7454
_exptl_absorpt_correction_T_min 0.6963
_exptl_absorpt_correction_type multi-scan
_exptl_absorpt_process_details sadabs
_exptl_crystal_colour violet
_exptl_crystal_density_diffrn 1.470
_exptl_crystal_density_meas ?
_exptl_crystal_density_method 'not measured'
_exptl_crystal_description prism
_exptl_crystal_F_000 188
_exptl_crystal_size_max 0.4
_exptl_crystal_size_mid 0.1
_exptl_crystal_size_min 0.05
_refine_diff_density_max 0.266
_refine_diff_density_min -0.274
_refine_diff_density_rms 0.058
_refine_ls_extinction_method none
_refine_ls_goodness_of_fit_ref 1.022
_refine_ls_hydrogen_treatment constr
_refine_ls_matrix_type full
_refine_ls_number_parameters 109
_refine_ls_number_reflns 1676
_refine_ls_number_restraints 0
_refine_ls_restrained_S_all 1.022
_refine_ls_R_factor_all 0.1656
_refine_ls_R_factor_gt 0.0588
_refine_ls_shift/su_max 0.000
_refine_ls_shift/su_mean 0.000
_refine_ls_structure_factor_coef Fsqd
_refine_ls_weighting_details 'calc w=1/[\s^2^(Fo^2^)+(0.0507P)^2^+0.0808P] where P=(Fo^2^+2Fc^2^)/3'
_refine_ls_weighting_scheme calc
_refine_ls_wR_factor_gt 0.1092
_refine_ls_wR_factor_ref 0.1304
_reflns_number_gt 799
_reflns_number_total 1676
_reflns_threshold_expression >2sigma(I)
_cod_data_source_file c4ob01582g2.cif
_cod_data_source_block 3a
_cod_depositor_comments
;
The following automatic conversions were performed:

'_symmetry_cell_setting' value 'Triclinic' changed to 'triclinic'
according to
/usr/data/users/saulius/crontab/automatic-downloads/rss-feeds/RSC/lib/dictionaries/cif_core.dic
dictionary named 'cif_core.dic' version 2.4.2 from 2011-04-26.

Automatic conversion script
Id: cif_fix_values 2281 2013-09-26 08:29:07Z andrius 

 Adding full bibliography for 7154065--7154070.cif.

The following automatic conversions were performed:

'_exptl_crystal_density_meas' value 'not measured' was changed to '?'
- the value is perceived as not measured.

Automatic conversion script
Id: cif_fix_values 3008 2015-01-20 13:52:24Z robertas 
;
_cod_original_cell_volume 407.06(19)
_cod_original_sg_symbol_Hall -P1
_cod_original_sg_symbol_H-M P-1
_cod_database_code 7154066

loop_
_symmetry_equiv_pos_as_xyz
'x, y, z'
'-x, -y, -z'

loop_
_atom_site_label
_atom_site_type_symbol
_atom_site_fract_x
_atom_site_fract_y
_atom_site_fract_z
_atom_site_U_iso_or_equiv
_atom_site_adp_type
_atom_site_occupancy
_atom_site_symmetry_multiplicity
_atom_site_calc_flag
_atom_site_refinement_flags
S1 S 0.2307(2) 0.69844(11) 0.74829(11) 0.0534(4) Uani 1 1 d .
O1 O 0.6543(4) 0.7437(3) 0.9880(3) 0.0505(7) Uani 1 1 d .
O2 O 0.8365(5) 1.1586(2) 0.8038(2) 0.0409(7) Uani 1 1 d .
C1 C -0.0110(7) 0.7038(4) 0.5980(4) 0.0503(11) Uani 1 1 d .
H1 H -0.1800 0.6282 0.5484 0.060 Uiso 1 1 calc R
C2 C 0.0691(8) 0.8288(4) 0.5590(4) 0.0559(11) Uani 1 1 d .
H2 H -0.0389 0.8488 0.4784 0.067 Uiso 1 1 calc R
C3 C 0.3333(7) 0.9281(4) 0.6514(4) 0.0447(10) Uani 1 1 d .
H3 H 0.4162 1.0202 0.6392 0.054 Uiso 1 1 calc R
C4 C 0.4547(6) 0.8719(3) 0.7631(3) 0.0308(8) Uani 1 1 d .
C5 C 0.7264(6) 0.9404(3) 0.8787(3) 0.0304(8) Uani 1 1 d .
C6 C 0.9009(7) 1.0787(4) 0.8980(4) 0.0323(8) Uani 1 1 d .
C7 C 0.8153(7) 0.8597(4) 0.9867(3) 0.0337(9) Uani 1 1 d .
C8 C 0.8706(7) 1.3237(4) 0.8557(4) 0.0411(9) Uani 1 1 d .
H15A H 1.0608 1.3771 0.8562 0.049 Uiso 1 1 calc R
H15B H 0.8488 1.3537 0.9554 0.049 Uiso 1 1 calc R
C9 C 0.6447(7) 1.3624(4) 0.7533(4) 0.0518(11) Uani 1 1 d .
H16A H 0.6619 1.4702 0.7853 0.078 Uiso 1 1 calc R
H16B H 0.4575 1.3089 0.7534 0.078 Uiso 1 1 calc R
H16C H 0.6693 1.3331 0.6551 0.078 Uiso 1 1 calc R

loop_
_atom_site_aniso_label
_atom_site_aniso_U_11
_atom_site_aniso_U_22
_atom_site_aniso_U_33
_atom_site_aniso_U_23
_atom_site_aniso_U_13
_atom_site_aniso_U_12
S1 0.0477(7) 0.0446(7) 0.0582(7) 0.0189(5) -0.0014(5) 0.0004(5)
O1 0.0366(15) 0.0475(16) 0.0661(18) 0.0339(13) 0.0004(13) -0.0013(13)
O2 0.0514(15) 0.0266(13) 0.0413(15) 0.0156(12) -0.0001(12) 0.0081(11)
C1 0.039(2) 0.046(2) 0.050(2) 0.008(2) -0.0086(18) 0.0024(18)
C2 0.054(3) 0.050(3) 0.054(3) 0.021(2) -0.011(2) 0.011(2)
C3 0.040(2) 0.041(2) 0.040(2) 0.0162(18) -0.0121(18) -0.0029(18)
C4 0.0295(19) 0.0270(18) 0.032(2) 0.0049(16) 0.0070(16) 0.0045(15)
C5 0.035(2) 0.0286(19) 0.032(2) 0.0115(16) 0.0109(16) 0.0122(17)
C6 0.035(2) 0.033(2) 0.035(2) 0.0139(17) 0.0110(17) 0.0152(17)
C7 0.034(2) 0.030(2) 0.037(2) 0.0089(17) 0.0106(17) 0.0066(17)
C8 0.039(2) 0.032(2) 0.054(2) 0.0196(18) 0.0098(18) 0.0053(16)
C9 0.053(2) 0.046(2) 0.064(3) 0.028(2) 0.009(2) 0.0217(19)

loop_
_atom_type_symbol
_atom_type_description
_atom_type_scat_dispersion_real
_atom_type_scat_dispersion_imag
_atom_type_scat_source
C C 0.0033 0.0016 'International Tables Vol C Tables 4.2.6.8 and 6.1.1.4'
H H 0.0000 0.0000 'International Tables Vol C Tables 4.2.6.8 and 6.1.1.4'
O O 0.0106 0.0060 'International Tables Vol C Tables 4.2.6.8 and 6.1.1.4'
S S 0.1246 0.1234 'International Tables Vol C Tables 4.2.6.8 and 6.1.1.4'

loop_
_geom_angle_atom_site_label_1
_geom_angle_atom_site_label_2
_geom_angle_atom_site_label_3
_geom_angle
_geom_angle_site_symmetry_3
C1 S1 C4 92.41(16) .
C6 O2 C8 121.7(2) .
C2 C1 S1 112.3(3) .
C2 C1 H1 123.9 .
S1 C1 H1 123.9 .
C1 C2 C3 113.8(3) .
C1 C2 H2 123.1 .
C3 C2 H2 123.1 .
C4 C3 C2 112.1(3) .
C4 C3 H3 123.9 .
C2 C3 H3 123.9 .
C3 C4 C5 128.4(3) .
C3 C4 S1 109.4(2) .
C5 C4 S1 122.2(2) .
C6 C5 C4 124.0(3) .
C6 C5 C7 116.7(3) .
C4 C5 C7 119.3(3) .
O2 C6 C5 120.3(3) .
O2 C6 C7 117.5(3) 2_777
C5 C6 C7 121.9(3) 2_777
O1 C7 C5 120.7(3) .
O1 C7 C6 118.0(3) 2_777
C5 C7 C6 121.2(3) 2_777
O2 C8 C9 107.9(3) .
O2 C8 H15A 110.1 .
C9 C8 H15A 110.1 .
O2 C8 H15B 110.1 .
C9 C8 H15B 110.1 .
H15A C8 H15B 108.4 .
C8 C9 H16A 109.5 .
C8 C9 H16B 109.5 .
H16A C9 H16B 109.5 .
C8 C9 H16C 109.5 .
H16A C9 H16C 109.5 .
H16B C9 H16C 109.5 .

loop_
_geom_bond_atom_site_label_1
_geom_bond_atom_site_label_2
_geom_bond_distance
_geom_bond_site_symmetry_2
S1 C1 1.696(3) .
S1 C4 1.738(3) .
O1 C7 1.223(4) .
O2 C6 1.344(4) .
O2 C8 1.465(4) .
C1 C2 1.335(5) .
C1 H1 0.9300 .
C2 C3 1.414(5) .
C2 H2 0.9300 .
C3 C4 1.394(4) .
C3 H3 0.9300 .
C4 C5 1.465(4) .
C5 C6 1.359(4) .
C5 C7 1.479(4) .
C6 C7 1.501(4) 2_777
C7 C6 1.501(4) 2_777
C8 C9 1.489(4) .
C8 H15A 0.9700 .
C8 H15B 0.9700 .
C9 H16A 0.9600 .
C9 H16B 0.9600 .
C9 H16C 0.9600 .
